data_7015863
loop_
_publ_author_name
'Be\,sli, Serap'
'Coles, Simon J.'
'Davies, David B.'
'K\?il\?i\,c, Adem'
'Okutan, Elif'
'Shaw, Robert A.'
'E\,cik, Esra Tanr\?iverdi'
'\,Cift\,ci, G\"on\"ul Yenilmez'

_publ_section_title
;
 Competitive formation of cis and trans derivatives in the nucleophilic
 substitution reactions of cyclophosphazenes having a mono-spiro P-NHR
 group.
;
_journal_issue 18
_journal_name_full 'Dalton transactions (Cambridge, England : 2003)'
_journal_page_first 4959
_journal_page_last 4969
_journal_paper_doi 10.1039/c1dt10176e
_journal_volume 40
_journal_year 2011
_chemical_formula_sum 'C10 H15 Cl3 N5 O P3'
_chemical_formula_weight 420.53
_chemical_name_systematic
;
?
;
_space_group_IT_number 4
_symmetry_cell_setting monoclinic
_symmetry_space_group_name_Hall 'P 2yb'
_symmetry_space_group_name_H-M 'P 1 21 1'
_atom_sites_solution_hydrogens geom
_atom_sites_solution_primary direct
_atom_sites_solution_secondary difmap
_audit_creation_method SHELXL-97
_cell_angle_alpha 90.00
_cell_angle_beta 91.8460(10)
_cell_angle_gamma 90.00
_cell_formula_units_Z 8
_cell_length_a 9.68270(10)
_cell_length_b 22.3776(2)
_cell_length_c 16.0124(2)
_cell_measurement_reflns_used 57249
_cell_measurement_temperature 120(2)
_cell_measurement_theta_max 27.48
_cell_measurement_theta_min 2.91
_cell_volume 3467.70(6)
_computing_cell_refinement 'DENZO, COLLECT'
_computing_data_reduction 'DENZO, COLLECT'
_computing_molecular_graphics 'PLATON (Spek, 2003)'
_computing_structure_refinement 'SHELXL-97 (Sheldrick, 1997)'
_computing_structure_solution 'SHELXS-97 (Sheldrick, 1997)'
_diffrn_ambient_temperature 120(2)
_diffrn_detector_area_resol_mean 9.091
_diffrn_measured_fraction_theta_full 0.996
_diffrn_measured_fraction_theta_max 0.996
_diffrn_measurement_device_type 'Bruker-Nonius APEX2 Area Detector'
_diffrn_measurement_method '\f and \w scans'
_diffrn_radiation_monochromator graphite
_diffrn_radiation_source 'Bruker-Nonius FR591 rotating anode'
_diffrn_radiation_type MoK\a
_diffrn_radiation_wavelength 0.71073
_diffrn_reflns_av_R_equivalents 0.0323
_diffrn_reflns_av_sigmaI/netI 0.0436
_diffrn_reflns_limit_h_max 12
_diffrn_reflns_limit_h_min -12
_diffrn_reflns_limit_k_max 28
_diffrn_reflns_limit_k_min -29
_diffrn_reflns_limit_l_max 20
_diffrn_reflns_limit_l_min -20
_diffrn_reflns_number 35212
_diffrn_reflns_theta_full 27.50
_diffrn_reflns_theta_max 27.50
_diffrn_reflns_theta_min 3.01
_diffrn_standards_decay_% negligible
_diffrn_standards_number none
_exptl_absorpt_coefficient_mu 0.812
_exptl_absorpt_correction_T_max 0.9683
_exptl_absorpt_correction_T_min 0.8545
_exptl_absorpt_correction_type multi-scan
_exptl_absorpt_process_details 'SADABS V2.10 (Sheldrick, G.M., 2003)'
_exptl_crystal_colour colourless
_exptl_crystal_density_diffrn 1.611
_exptl_crystal_density_method 'not measured'
_exptl_crystal_description prism
_exptl_crystal_F_000 1712
_exptl_crystal_size_max 0.20
_exptl_crystal_size_mid 0.06
_exptl_crystal_size_min 0.04
_refine_diff_density_max 0.325
_refine_diff_density_min -0.336
_refine_diff_density_rms 0.061
_refine_ls_abs_structure_details 'Flack H D (1983), Acta Cryst. A39, 876-881'
_refine_ls_abs_structure_Flack 0.44(3)
_refine_ls_extinction_method none
_refine_ls_goodness_of_fit_ref 1.034
_refine_ls_hydrogen_treatment mixed
_refine_ls_matrix_type full
_refine_ls_number_parameters 814
_refine_ls_number_reflns 15188
_refine_ls_number_restraints 1
_refine_ls_restrained_S_all 1.034
_refine_ls_R_factor_all 0.0345
_refine_ls_R_factor_gt 0.0316
_refine_ls_shift/su_max 0.001
_refine_ls_shift/su_mean 0.000
_refine_ls_structure_factor_coef Fsqd
_refine_ls_weighting_details 'calc w=1/[\s^2^(Fo^2^)+(0.0197P)^2^+2.3106P] where P=(Fo^2^+2Fc^2^)/3'
_refine_ls_weighting_scheme calc
_refine_ls_wR_factor_gt 0.0696
_refine_ls_wR_factor_ref 0.0714
_reflns_number_gt 14428
_reflns_number_total 15188
_reflns_threshold_expression >2sigma(I)
_cod_data_source_file c1dt10176e.txt
_cod_data_source_block 2007src0927
_cod_depositor_comments
;
The following automatic conversions were performed:
'_symmetry_cell_setting' value 'Monoclinic' changed to 'monoclinic'
according to '/home/saulius/struct/CIF-dictionaries/cif_core.dic'
dictionary named 'cif_core.dic' version 2.4.1 from 2010-06-29.

Automatic conversion script
Id: cif_fix_enum 1555 2011-01-17 13:19:09Z saulius 
;
_cod_original_sg_symbol_H-M P2(1)
_cod_database_code 7015863

loop_
_symmetry_equiv_pos_as_xyz
'x, y, z'
'-x, y+1/2, -z'

loop_
_atom_site_label
_atom_site_type_symbol
_atom_site_fract_x
_atom_site_fract_y
_atom_site_fract_z
_atom_site_U_iso_or_equiv
_atom_site_adp_type
_atom_site_occupancy
_atom_site_symmetry_multiplicity
_atom_site_calc_flag
_atom_site_refinement_flags
_atom_site_disorder_assembly
_atom_site_disorder_group
C1 C 1.0396(4) 0.23800(13) 0.2323(2) 0.0339(7) Uani 1 1 d . . .
H1A H 0.9446 0.2528 0.2252 0.051 Uiso 1 1 calc R . .
H1B H 1.0827 0.2364 0.1778 0.051 Uiso 1 1 calc R . .
H1C H 1.0925 0.2650 0.2694 0.051 Uiso 1 1 calc R . .
C2 C 0.9763(3) 0.17593(14) 0.35196(18) 0.0277(6) Uani 1 1 d . . .
H2A H 0.8753 0.1821 0.3455 0.033 Uiso 1 1 calc R . .
H2B H 1.0146 0.2089 0.3868 0.033 Uiso 1 1 calc R . .
C3 C 1.0038(3) 0.11752(14) 0.39571(17) 0.0270(6) Uani 1 1 d . . .
H3A H 1.1046 0.1124 0.4050 0.032 Uiso 1 1 calc R . .
H3B H 0.9608 0.1182 0.4510 0.032 Uiso 1 1 calc R . .
C4 C 0.9475(3) 0.06555(14) 0.34605(18) 0.0275(6) Uani 1 1 d . . .
H4A H 0.9694 0.0278 0.3759 0.033 Uiso 1 1 calc R . .
H4B H 0.8457 0.0690 0.3398 0.033 Uiso 1 1 calc R . .
C5 C 0.6586(3) 0.12440(14) -0.06340(17) 0.0241(6) Uani 1 1 d . . .
C6 C 0.7269(3) 0.10612(14) -0.1320(2) 0.0299(7) Uani 1 1 d . . .
H6 H 0.8152 0.0877 -0.1264 0.036 Uiso 1 1 calc R . .
C7 C 0.6637(3) 0.11514(15) -0.2110(2) 0.0339(7) Uani 1 1 d . . .
H7 H 0.7100 0.1031 -0.2597 0.041 Uiso 1 1 calc R . .
C8 C 0.5362(3) 0.14098(15) -0.21865(19) 0.0306(7) Uani 1 1 d . . .
H8 H 0.4933 0.1463 -0.2723 0.037 Uiso 1 1 calc R . .
C9 C 0.4704(3) 0.1592(2) -0.1484(2) 0.0465(10) Uani 1 1 d . . .
H9 H 0.3821 0.1775 -0.1539 0.056 Uiso 1 1 calc R . .
C10 C 0.5310(3) 0.1512(2) -0.0688(2) 0.0473(10) Uani 1 1 d . . .
H10 H 0.4856 0.1638 -0.0202 0.057 Uiso 1 1 calc R . .
C11 C 0.5927(3) 0.28774(14) 0.3817(2) 0.0320(7) Uani 1 1 d . . .
H11A H 0.6854 0.2711 0.3919 0.048 Uiso 1 1 calc R . .
H11B H 0.5449 0.2902 0.4347 0.048 Uiso 1 1 calc R . .
H11C H 0.6001 0.3278 0.3576 0.048 Uiso 1 1 calc R . .
C12 C 0.5790(3) 0.24467(14) 0.24109(17) 0.0247(6) Uani 1 1 d . . .
H12A H 0.6704 0.2252 0.2482 0.030 Uiso 1 1 calc R . .
H12B H 0.5939 0.2854 0.2191 0.030 Uiso 1 1 calc R . .
C13 C 0.4907(3) 0.20945(13) 0.17855(17) 0.0238(6) Uani 1 1 d . . .
H13A H 0.4017 0.2304 0.1683 0.029 Uiso 1 1 calc R . .
H13B H 0.5384 0.2070 0.1249 0.029 Uiso 1 1 calc R . .
C14 C 0.4632(3) 0.14700(13) 0.21025(17) 0.0242(6) Uani 1 1 d . . .
H14A H 0.4098 0.1244 0.1670 0.029 Uiso 1 1 calc R . .
H14B H 0.5522 0.1261 0.2207 0.029 Uiso 1 1 calc R . .
C15 C 0.1578(3) 0.15689(13) 0.63225(16) 0.0196(5) Uani 1 1 d . . .
C16 C 0.1830(3) 0.10037(13) 0.66344(19) 0.0264(6) Uani 1 1 d . . .
H16 H 0.2268 0.0710 0.6306 0.032 Uiso 1 1 calc R . .
C17 C 0.1430(3) 0.08728(16) 0.7437(2) 0.0339(7) Uani 1 1 d . . .
H17 H 0.1606 0.0488 0.7667 0.041 Uiso 1 1 calc R . .
C18 C 0.0779(3) 0.13001(16) 0.7899(2) 0.0322(7) Uani 1 1 d . . .
H18 H 0.0503 0.1208 0.8448 0.039 Uiso 1 1 calc R . .
C19 C 0.0521(3) 0.18627(16) 0.75713(19) 0.0320(7) Uani 1 1 d . . .
H19 H 0.0062 0.2153 0.7895 0.038 Uiso 1 1 calc R . .
C20 C 0.0930(3) 0.20065(14) 0.67734(19) 0.0267(6) Uani 1 1 d . . .
H20 H 0.0769 0.2393 0.6545 0.032 Uiso 1 1 calc R . .
C21 C -0.2579(3) 0.27893(15) 0.7235(2) 0.0377(8) Uani 1 1 d . . .
H21A H -0.2682 0.2429 0.7575 0.057 Uiso 1 1 calc R . .
H21B H -0.2025 0.2696 0.6751 0.057 Uiso 1 1 calc R . .
H21C H -0.3493 0.2931 0.7044 0.057 Uiso 1 1 calc R . .
C22 C -0.2659(3) 0.34019(15) 0.84943(19) 0.0312(7) Uani 1 1 d . . .
H22A H -0.2839 0.3029 0.8805 0.037 Uiso 1 1 calc R . .
H22B H -0.3563 0.3578 0.8323 0.037 Uiso 1 1 calc R . .
C23 C -0.1885(3) 0.38359(17) 0.90667(19) 0.0350(7) Uani 1 1 d . . .
H23A H -0.2457 0.3926 0.9552 0.042 Uiso 1 1 calc R . .
H23B H -0.1020 0.3646 0.9279 0.042 Uiso 1 1 calc R . .
C24 C -0.1540(3) 0.44108(15) 0.86299(19) 0.0320(7) Uani 1 1 d . . .
H24A H -0.2406 0.4614 0.8447 0.038 Uiso 1 1 calc R . .
H24B H -0.1036 0.4678 0.9027 0.038 Uiso 1 1 calc R . .
C25 C 0.1501(3) 0.40836(14) 0.45109(17) 0.0234(6) Uani 1 1 d . . .
C26 C 0.2339(3) 0.36701(15) 0.4137(2) 0.0299(7) Uani 1 1 d . . .
H26 H 0.2645 0.3323 0.4431 0.036 Uiso 1 1 calc R . .
C27 C 0.2725(3) 0.37736(18) 0.3318(2) 0.0390(8) Uani 1 1 d . . .
H27 H 0.3298 0.3495 0.3046 0.047 Uiso 1 1 calc R . .
C28 C 0.2272(3) 0.42824(18) 0.2904(2) 0.0397(8) Uani 1 1 d . . .
H28 H 0.2547 0.4356 0.2350 0.048 Uiso 1 1 calc R . .
C29 C 0.1422(3) 0.46840(17) 0.3292(2) 0.0370(8) Uani 1 1 d . . .
H29 H 0.1108 0.5030 0.3000 0.044 Uiso 1 1 calc R . .
C30 C 0.1025(3) 0.45881(14) 0.4103(2) 0.0286(7) Uani 1 1 d . . .
H30 H 0.0438 0.4863 0.4371 0.034 Uiso 1 1 calc R . .
C31 C -0.7287(4) 0.32528(14) 0.8418(2) 0.0368(8) Uani 1 1 d . . .
H31A H -0.7692 0.2987 0.7990 0.055 Uiso 1 1 calc R . .
H31B H -0.7829 0.3230 0.8924 0.055 Uiso 1 1 calc R . .
H31C H -0.6333 0.3129 0.8550 0.055 Uiso 1 1 calc R . .
C32 C -0.6628(3) 0.39191(14) 0.72908(18) 0.0267(6) Uani 1 1 d . . .
H32A H -0.7039 0.3619 0.6902 0.032 Uiso 1 1 calc R . .
H32B H -0.5632 0.3828 0.7368 0.032 Uiso 1 1 calc R . .
C33 C -0.6796(3) 0.45382(13) 0.69081(18) 0.0274(6) Uani 1 1 d . . .
H33A H -0.6295 0.4555 0.6379 0.033 Uiso 1 1 calc R . .
H33B H -0.7786 0.4613 0.6775 0.033 Uiso 1 1 calc R . .
C34 C -0.6247(3) 0.50229(14) 0.74925(19) 0.0275(6) Uani 1 1 d . . .
H34A H -0.5253 0.4956 0.7624 0.033 Uiso 1 1 calc R . .
H34B H -0.6354 0.5419 0.7223 0.033 Uiso 1 1 calc R . .
C35 C -0.3684(3) 0.44544(12) 1.14951(18) 0.0209(6) Uani 1 1 d . . .
C36 C -0.4378(3) 0.47412(15) 1.21171(19) 0.0289(7) Uani 1 1 d . . .
H36 H -0.5183 0.4971 1.1995 0.035 Uiso 1 1 calc R . .
C37 C -0.3850(3) 0.46796(16) 1.2934(2) 0.0371(8) Uani 1 1 d . . .
H37 H -0.4318 0.4865 1.3377 0.045 Uiso 1 1 calc R . .
C38 C -0.2673(3) 0.43586(16) 1.3111(2) 0.0360(8) Uani 1 1 d . . .
H38 H -0.2326 0.4327 1.3671 0.043 Uiso 1 1 calc R . .
C39 C -0.1986(3) 0.40794(15) 1.2469(2) 0.0332(7) Uani 1 1 d . . .
H39 H -0.1167 0.3858 1.2592 0.040 Uiso 1 1 calc R . .
C40 C -0.2490(3) 0.41229(14) 1.16494(19) 0.0267(6) Uani 1 1 d . . .
H40 H -0.2032 0.3931 1.1207 0.032 Uiso 1 1 calc R . .
N1 N 1.1364(2) 0.11838(11) 0.14163(14) 0.0219(5) Uani 1 1 d . . .
N2 N 0.9772(2) 0.12917(11) -0.00058(14) 0.0225(5) Uani 1 1 d . . .
N3 N 0.8601(2) 0.13058(11) 0.15117(14) 0.0227(5) Uani 1 1 d . . .
N4 N 1.0380(3) 0.17802(10) 0.26885(15) 0.0229(5) Uani 1 1 d . . .
N5 N 1.0084(3) 0.06457(12) 0.26307(16) 0.0244(5) Uani 1 1 d . . .
N6 N 0.5810(2) 0.14959(11) 0.40766(14) 0.0217(5) Uani 1 1 d . . .
N7 N 0.4544(2) 0.14067(10) 0.55641(14) 0.0204(5) Uani 1 1 d . . .
N8 N 0.3345(2) 0.20439(10) 0.42885(14) 0.0204(5) Uani 1 1 d . . .
N9 N 0.5139(2) 0.24877(10) 0.32328(14) 0.0208(5) Uani 1 1 d . . .
N10 N 0.3855(3) 0.14838(10) 0.28790(15) 0.0207(5) Uani 1 1 d . . .
N11 N -0.2698(2) 0.41557(11) 0.67576(15) 0.0243(5) Uani 1 1 d . . .
N12 N -0.1439(2) 0.42245(12) 0.52784(15) 0.0291(6) Uani 1 1 d . . .
N13 N -0.0193(2) 0.36310(10) 0.65827(14) 0.0200(5) Uani 1 1 d . . .
N14 N -0.1886(2) 0.32561(10) 0.77379(15) 0.0232(5) Uani 1 1 d . . .
N15 N -0.0679(2) 0.43035(11) 0.78926(15) 0.0214(5) Uani 1 1 d . . .
N16 N -0.8340(2) 0.43962(11) 0.94062(15) 0.0236(5) Uani 1 1 d . . .
N17 N -0.6751(2) 0.42946(11) 1.08317(14) 0.0226(5) Uani 1 1 d . . .
N18 N -0.5563(2) 0.42949(11) 0.93206(14) 0.0205(5) Uani 1 1 d . . .
N19 N -0.7296(2) 0.38739(10) 0.81028(15) 0.0231(5) Uani 1 1 d . . .
N20 N -0.7029(3) 0.50043(11) 0.82617(16) 0.0235(5) Uani 1 1 d . . .
O1 O 0.7145(2) 0.11326(10) 0.01851(13) 0.0295(5) Uani 1 1 d . . .
O2 O 0.19384(19) 0.17000(9) 0.54927(11) 0.0205(4) Uani 1 1 d . . .
O3 O 0.11748(19) 0.39853(9) 0.53549(12) 0.0224(4) Uani 1 1 d . . .
O4 O -0.41460(18) 0.45181(9) 1.06468(12) 0.0218(4) Uani 1 1 d . . .
P1 P 1.00726(7) 0.12249(3) 0.20225(4) 0.01812(14) Uani 1 1 d . . .
P2 P 1.12401(7) 0.12747(3) 0.04479(4) 0.01924(14) Uani 1 1 d . . .
P3 P 0.84934(7) 0.14462(3) 0.05508(5) 0.02022(15) Uani 1 1 d . . .
P4 P 0.45333(7) 0.18707(3) 0.36544(4) 0.01698(13) Uani 1 1 d . . .
P5 P 0.58599(7) 0.13047(3) 0.50138(4) 0.01767(14) Uani 1 1 d . . .
P6 P 0.34394(7) 0.18836(3) 0.52376(4) 0.01728(13) Uani 1 1 d . . .
P7 P -0.13612(7) 0.38373(3) 0.71996(4) 0.01696(13) Uani 1 1 d . . .
P8 P -0.27171(7) 0.43653(3) 0.58336(5) 0.01992(14) Uani 1 1 d . . .
P9 P -0.02904(7) 0.37723(3) 0.56218(4) 0.01886(14) Uani 1 1 d . . .
P10 P -0.70224(7) 0.43953(3) 0.88157(4) 0.01854(14) Uani 1 1 d . . .
P11 P -0.82159(7) 0.42745(3) 1.03677(5) 0.02030(15) Uani 1 1 d . . .
P12 P -0.54455(7) 0.41725(3) 1.02761(4) 0.01813(14) Uani 1 1 d . . .
Cl1 Cl 1.22373(7) 0.20355(3) 0.01391(5) 0.02632(15) Uani 1 1 d . . .
Cl2 Cl 1.23951(8) 0.06612(3) -0.01038(5) 0.02872(15) Uani 1 1 d . . .
Cl3 Cl 0.80569(8) 0.23256(3) 0.03532(5) 0.03074(16) Uani 1 1 d . . .
Cl4 Cl 0.64096(7) 0.04458(3) 0.51352(5) 0.02806(15) Uani 1 1 d . . .
Cl5 Cl 0.75129(7) 0.16906(4) 0.56066(5) 0.03060(16) Uani 1 1 d . . .
Cl6 Cl 0.37763(8) 0.26384(3) 0.59191(5) 0.02859(15) Uani 1 1 d . . .
Cl7 Cl -0.30683(9) 0.52445(3) 0.57623(7) 0.0454(2) Uani 1 1 d . . .
Cl8 Cl -0.44344(7) 0.40523(3) 0.52401(4) 0.02570(15) Uani 1 1 d . . .
Cl9 Cl -0.05305(8) 0.30012(4) 0.49776(5) 0.03542(18) Uani 1 1 d . . .
Cl10 Cl -0.91046(7) 0.34795(3) 1.06391(5) 0.02924(16) Uani 1 1 d . . .
Cl11 Cl -0.94974(7) 0.48219(3) 1.09451(5) 0.02947(16) Uani 1 1 d . . .
Cl12 Cl -0.48901(7) 0.33057(3) 1.04687(5) 0.02810(15) Uani 1 1 d . . .
H20N H -0.729(4) 0.5292(17) 0.851(2) 0.035(10) Uiso 1 1 d . . .
H5N H 1.013(3) 0.0324(15) 0.245(2) 0.022(9) Uiso 1 1 d . . .
H15N H 0.010(3) 0.4177(14) 0.800(2) 0.025(9) Uiso 1 1 d . . .
H10N H 0.304(4) 0.1545(14) 0.281(2) 0.027(9) Uiso 1 1 d . . .

loop_
_atom_site_aniso_label
_atom_site_aniso_U_11
_atom_site_aniso_U_22
_atom_site_aniso_U_33
_atom_site_aniso_U_23
_atom_site_aniso_U_13
_atom_site_aniso_U_12
C1 0.0446(19) 0.0192(15) 0.0378(19) 0.0008(13) 0.0009(15) -0.0017(13)
C2 0.0278(14) 0.0344(17) 0.0210(15) -0.0073(13) 0.0010(12) 0.0033(12)
C3 0.0289(14) 0.0378(17) 0.0143(14) -0.0012(12) 0.0019(11) 0.0031(13)
C4 0.0319(15) 0.0311(16) 0.0196(15) 0.0024(12) 0.0032(12) -0.0060(13)
C5 0.0186(12) 0.0359(16) 0.0175(13) 0.0055(12) -0.0035(10) -0.0102(11)
C6 0.0275(15) 0.0309(16) 0.0311(17) -0.0028(13) -0.0035(12) 0.0048(12)
C7 0.0376(17) 0.0415(19) 0.0227(16) -0.0051(14) 0.0015(13) 0.0008(14)
C8 0.0310(15) 0.0412(18) 0.0191(15) 0.0030(13) -0.0066(12) -0.0036(13)
C9 0.0241(15) 0.082(3) 0.0327(19) -0.0054(18) -0.0075(14) 0.0126(17)
C10 0.0245(16) 0.095(3) 0.0225(17) -0.0034(18) 0.0007(13) 0.0045(17)
C11 0.0397(17) 0.0283(16) 0.0281(16) -0.0017(13) 0.0015(13) -0.0158(13)
C12 0.0234(14) 0.0316(16) 0.0194(14) 0.0042(12) 0.0054(11) -0.0039(11)
C13 0.0229(13) 0.0376(17) 0.0111(12) 0.0047(11) 0.0013(10) -0.0013(11)
C14 0.0275(14) 0.0309(16) 0.0143(13) -0.0058(11) 0.0010(11) 0.0019(11)
C15 0.0143(11) 0.0304(15) 0.0140(13) 0.0011(11) 0.0009(10) -0.0032(10)
C16 0.0294(15) 0.0274(15) 0.0228(15) 0.0017(12) 0.0062(12) -0.0002(12)
C17 0.0325(17) 0.0379(18) 0.0319(18) 0.0105(14) 0.0087(14) -0.0005(13)
C18 0.0281(15) 0.049(2) 0.0193(15) 0.0047(14) 0.0049(12) -0.0037(14)
C19 0.0260(15) 0.0461(19) 0.0244(16) -0.0085(14) 0.0072(12) 0.0021(13)
C20 0.0204(13) 0.0309(16) 0.0291(16) -0.0001(13) 0.0032(11) 0.0038(12)
C21 0.0327(17) 0.0316(17) 0.049(2) -0.0036(16) -0.0001(15) -0.0085(13)
C22 0.0256(14) 0.0470(19) 0.0210(15) 0.0094(14) 0.0023(12) -0.0052(13)
C23 0.0256(15) 0.065(2) 0.0146(14) -0.0006(15) 0.0022(11) 0.0013(15)
C24 0.0260(14) 0.0465(19) 0.0233(16) -0.0132(14) -0.0037(12) 0.0067(14)
C25 0.0176(12) 0.0375(16) 0.0150(14) -0.0016(12) -0.0008(10) -0.0069(11)
C26 0.0261(14) 0.0393(18) 0.0243(16) 0.0004(13) 0.0028(12) 0.0025(13)
C27 0.0261(15) 0.062(2) 0.0289(18) -0.0075(16) 0.0088(13) -0.0044(15)
C28 0.0263(15) 0.071(3) 0.0222(16) 0.0035(17) 0.0040(12) -0.0095(16)
C29 0.0312(16) 0.052(2) 0.0277(17) 0.0112(15) -0.0041(13) -0.0114(15)
C30 0.0226(14) 0.0346(17) 0.0288(16) -0.0006(13) 0.0024(12) -0.0045(12)
C31 0.058(2) 0.0206(15) 0.0316(18) -0.0004(13) -0.0049(16) -0.0040(14)
C32 0.0282(15) 0.0316(16) 0.0201(15) -0.0046(12) -0.0013(12) 0.0051(12)
C33 0.0336(16) 0.0301(16) 0.0185(15) 0.0000(12) 0.0008(12) 0.0014(12)
C34 0.0335(15) 0.0251(15) 0.0239(15) 0.0017(12) 0.0011(12) -0.0029(12)
C35 0.0175(12) 0.0244(14) 0.0208(14) 0.0029(11) -0.0004(10) -0.0094(10)
C36 0.0202(14) 0.0397(18) 0.0268(16) -0.0082(14) 0.0020(12) -0.0039(12)
C37 0.0344(17) 0.053(2) 0.0245(16) -0.0109(15) 0.0062(13) -0.0180(15)
C38 0.0417(18) 0.047(2) 0.0186(15) 0.0058(14) -0.0056(13) -0.0224(16)
C39 0.0293(15) 0.0359(17) 0.0336(18) 0.0071(14) -0.0111(13) -0.0085(13)
C40 0.0193(13) 0.0335(16) 0.0272(16) -0.0010(13) -0.0002(11) -0.0029(11)
N1 0.0197(11) 0.0274(13) 0.0185(12) -0.0020(10) 0.0001(9) 0.0001(9)
N2 0.0205(11) 0.0307(13) 0.0165(11) -0.0003(10) 0.0025(9) -0.0036(10)
N3 0.0169(10) 0.0334(13) 0.0178(12) 0.0035(10) 0.0002(9) -0.0019(10)
N4 0.0289(12) 0.0194(12) 0.0203(12) -0.0017(9) 0.0008(10) -0.0012(9)
N5 0.0384(14) 0.0159(12) 0.0190(13) -0.0028(10) 0.0018(10) -0.0015(10)
N6 0.0225(11) 0.0270(13) 0.0157(12) 0.0014(10) 0.0033(9) 0.0041(9)
N7 0.0196(11) 0.0258(12) 0.0158(11) 0.0041(9) 0.0008(9) -0.0010(9)
N8 0.0196(11) 0.0247(12) 0.0169(11) 0.0031(9) 0.0013(9) 0.0030(9)
N9 0.0256(12) 0.0208(12) 0.0160(11) 0.0018(9) 0.0020(9) -0.0044(9)
N10 0.0211(11) 0.0237(12) 0.0172(12) 0.0000(9) -0.0004(9) -0.0029(9)
N11 0.0218(11) 0.0327(14) 0.0185(12) -0.0011(10) 0.0005(9) 0.0073(10)
N12 0.0231(12) 0.0475(16) 0.0168(12) 0.0115(11) 0.0011(9) 0.0037(11)
N13 0.0198(11) 0.0252(12) 0.0150(11) 0.0017(9) 0.0005(9) 0.0052(9)
N14 0.0234(11) 0.0250(12) 0.0212(12) 0.0014(10) 0.0013(9) -0.0034(9)
N15 0.0208(11) 0.0234(12) 0.0199(12) -0.0031(10) 0.0003(9) 0.0026(9)
N16 0.0161(10) 0.0322(13) 0.0225(13) 0.0018(10) -0.0008(9) -0.0008(9)
N17 0.0173(10) 0.0345(14) 0.0160(11) -0.0021(10) 0.0002(9) -0.0013(10)
N18 0.0164(10) 0.0289(13) 0.0163(11) 0.0011(10) 0.0031(8) 0.0015(9)
N19 0.0302(12) 0.0182(11) 0.0205(12) -0.0002(10) -0.0037(10) -0.0010(9)
N20 0.0333(13) 0.0165(12) 0.0206(13) -0.0014(10) -0.0004(10) 0.0022(10)
O1 0.0239(10) 0.0423(12) 0.0221(11) 0.0109(9) -0.0062(8) -0.0125(9)
O2 0.0182(9) 0.0296(10) 0.0139(9) 0.0017(8) 0.0021(7) -0.0027(7)
O3 0.0201(9) 0.0320(11) 0.0150(10) -0.0015(8) 0.0007(7) -0.0038(8)
O4 0.0178(9) 0.0315(11) 0.0159(10) 0.0034(8) -0.0012(7) -0.0045(8)
P1 0.0196(3) 0.0199(3) 0.0147(3) -0.0007(3) -0.0003(3) -0.0017(3)
P2 0.0177(3) 0.0227(4) 0.0174(3) -0.0008(3) 0.0024(3) -0.0002(3)
P3 0.0158(3) 0.0274(4) 0.0174(4) 0.0045(3) 0.0002(3) -0.0027(3)
P4 0.0191(3) 0.0184(3) 0.0134(3) 0.0012(3) 0.0002(2) -0.0014(2)
P5 0.0174(3) 0.0195(3) 0.0159(3) -0.0002(3) -0.0010(3) -0.0006(3)
P6 0.0178(3) 0.0200(3) 0.0140(3) 0.0005(3) 0.0013(2) -0.0011(3)
P7 0.0177(3) 0.0196(3) 0.0136(3) -0.0007(3) 0.0003(2) 0.0021(2)
P8 0.0184(3) 0.0205(3) 0.0205(4) 0.0019(3) -0.0036(3) 0.0007(3)
P9 0.0183(3) 0.0245(4) 0.0138(3) -0.0011(3) 0.0003(3) -0.0017(3)
P10 0.0194(3) 0.0190(3) 0.0171(3) 0.0006(3) -0.0018(3) 0.0007(3)
P11 0.0160(3) 0.0244(4) 0.0206(4) -0.0011(3) 0.0007(3) 0.0000(3)
P12 0.0161(3) 0.0227(4) 0.0156(3) 0.0017(3) -0.0006(2) -0.0008(3)
Cl1 0.0225(3) 0.0250(4) 0.0316(4) 0.0010(3) 0.0043(3) -0.0034(3)
Cl2 0.0325(4) 0.0262(4) 0.0279(4) -0.0026(3) 0.0078(3) 0.0070(3)
Cl3 0.0292(4) 0.0300(4) 0.0330(4) 0.0066(3) -0.0003(3) 0.0049(3)
Cl4 0.0308(4) 0.0216(3) 0.0315(4) 0.0022(3) -0.0034(3) 0.0052(3)
Cl5 0.0235(3) 0.0411(4) 0.0270(4) -0.0086(3) -0.0027(3) -0.0092(3)
Cl6 0.0362(4) 0.0239(3) 0.0259(4) -0.0071(3) 0.0042(3) -0.0048(3)
Cl7 0.0376(4) 0.0193(4) 0.0776(7) 0.0054(4) -0.0232(4) -0.0008(3)
Cl8 0.0223(3) 0.0296(4) 0.0249(4) -0.0059(3) -0.0046(3) -0.0032(3)
Cl9 0.0444(4) 0.0364(4) 0.0259(4) -0.0129(3) 0.0072(3) -0.0151(3)
Cl10 0.0275(3) 0.0251(4) 0.0349(4) 0.0047(3) -0.0012(3) -0.0048(3)
Cl11 0.0257(3) 0.0294(4) 0.0339(4) -0.0014(3) 0.0085(3) 0.0046(3)
Cl12 0.0309(4) 0.0238(3) 0.0293(4) 0.0051(3) -0.0040(3) 0.0018(3)

loop_
_atom_type_symbol
_atom_type_description
_atom_type_scat_dispersion_real
_atom_type_scat_dispersion_imag
_atom_type_scat_source
C C 0.0033 0.0016 'International Tables Vol C Tables 4.2.6.8 and 6.1.1.4'
H H 0.0000 0.0000 'International Tables Vol C Tables 4.2.6.8 and 6.1.1.4'
N N 0.0061 0.0033 'International Tables Vol C Tables 4.2.6.8 and 6.1.1.4'
O O 0.0106 0.0060 'International Tables Vol C Tables 4.2.6.8 and 6.1.1.4'
P P 0.1023 0.0942 'International Tables Vol C Tables 4.2.6.8 and 6.1.1.4'
Cl Cl 0.1484 0.1585 'International Tables Vol C Tables 4.2.6.8 and 6.1.1.4'

loop_
_geom_angle_atom_site_label_1
_geom_angle_atom_site_label_2
_geom_angle_atom_site_label_3
_geom_angle
_geom_angle_site_symmetry_1
_geom_angle_site_symmetry_3
_geom_angle_publ_flag
N4 C2 C3 112.1(2) . . ?
C4 C3 C2 111.8(2) . . ?
N5 C4 C3 109.9(2) . . ?
C6 C5 C10 122.6(3) . . ?
C6 C5 O1 120.6(3) . . ?
C10 C5 O1 116.7(3) . . ?
C5 C6 C7 118.3(3) . . ?
C8 C7 C6 120.6(3) . . ?
C7 C8 C9 119.7(3) . . ?
C8 C9 C10 121.1(3) . . ?
C5 C10 C9 117.7(3) . . ?
N9 C12 C13 111.8(2) . . ?
C14 C13 C12 111.1(2) . . ?
N10 C14 C13 111.3(2) . . ?
C16 C15 C20 122.7(3) . . ?
C16 C15 O2 118.9(3) . . ?
C20 C15 O2 118.3(2) . . ?
C15 C16 C17 118.6(3) . . ?
C18 C17 C16 120.0(3) . . ?
C17 C18 C19 120.6(3) . . ?
C18 C19 C20 120.5(3) . . ?
C15 C20 C19 117.7(3) . . ?
N14 C22 C23 112.5(2) . . ?
C24 C23 C22 112.3(2) . . ?
N15 C24 C23 111.7(3) . . ?
C30 C25 C26 122.5(3) . . ?
C30 C25 O3 120.0(3) . . ?
C26 C25 O3 117.5(3) . . ?
C25 C26 C27 118.4(3) . . ?
C28 C27 C26 119.8(3) . . ?
C29 C28 C27 120.4(3) . . ?
C28 C29 C30 120.7(3) . . ?
C25 C30 C29 118.3(3) . . ?
N19 C32 C33 112.0(2) . . ?
C34 C33 C32 111.8(2) . . ?
N20 C34 C33 108.5(2) . . ?
C36 C35 C40 122.9(3) . . ?
C36 C35 O4 119.8(3) . . ?
C40 C35 O4 117.2(3) . . ?
C35 C36 C37 117.3(3) . . ?
C38 C37 C36 121.6(3) . . ?
C37 C38 C39 119.8(3) . . ?
C40 C39 C38 120.3(3) . . ?
C39 C40 C35 118.1(3) . . ?
P2 N1 P1 123.63(14) . . ?
P2 N2 P3 117.05(15) . . ?
P3 N3 P1 122.89(15) . . ?
C1 N4 C2 113.5(2) . . ?
C1 N4 P1 115.7(2) . . ?
C2 N4 P1 119.09(19) . . ?
C4 N5 P1 122.4(2) . . ?
P5 N6 P4 122.84(15) . . ?
P6 N7 P5 117.25(14) . . ?
P6 N8 P4 122.64(14) . . ?
C11 N9 C12 112.0(2) . . ?
C11 N9 P4 114.71(19) . . ?
C12 N9 P4 118.58(19) . . ?
C14 N10 P4 116.66(19) . . ?
P8 N11 P7 122.32(15) . . ?
P8 N12 P9 119.02(15) . . ?
P9 N13 P7 121.85(14) . . ?
C21 N14 C22 111.8(2) . . ?
C21 N14 P7 114.7(2) . . ?
C22 N14 P7 115.2(2) . . ?
C24 N15 P7 114.50(19) . . ?
P11 N16 P10 122.69(14) . . ?
P11 N17 P12 116.68(14) . . ?
P12 N18 P10 123.40(14) . . ?
C32 N19 C31 111.6(2) . . ?
C32 N19 P10 119.8(2) . . ?
C31 N19 P10 115.5(2) . . ?
C34 N20 P10 119.3(2) . . ?
C5 O1 P3 123.32(17) . . ?
C15 O2 P6 123.69(16) . . ?
C25 O3 P9 122.62(16) . . ?
C35 O4 P12 122.19(16) . . ?
N1 P1 N5 109.04(13) . . ?
N1 P1 N3 112.78(12) . . ?
N5 P1 N3 112.27(13) . . ?
N1 P1 N4 107.67(13) . . ?
N5 P1 N4 102.43(13) . . ?
N3 P1 N4 112.05(13) . . ?
N1 P2 N2 119.95(12) . . ?
N1 P2 Cl2 108.86(10) . . ?
N2 P2 Cl2 108.82(10) . . ?
N1 P2 Cl1 109.22(9) . . ?
N2 P2 Cl1 107.28(10) . . ?
Cl2 P2 Cl1 101.06(4) . . ?
N1 P2 P3 90.12(9) . . ?
N2 P2 P3 31.60(9) . . ?
Cl2 P2 P3 133.85(4) . . ?
Cl1 P2 P3 111.96(4) . . ?
N3 P3 O1 107.62(12) . . ?
N3 P3 N2 118.59(12) . . ?
O1 P3 N2 110.22(12) . . ?
N3 P3 Cl3 110.64(10) . . ?
O1 P3 Cl3 101.95(9) . . ?
N2 P3 Cl3 106.57(10) . . ?
N3 P3 P2 89.83(9) . . ?
O1 P3 P2 136.02(10) . . ?
N2 P3 P2 31.36(8) . . ?
Cl3 P3 P2 109.16(4) . . ?
N8 P4 N6 114.37(12) . . ?
N8 P4 N10 109.26(12) . . ?
N6 P4 N10 108.94(13) . . ?
N8 P4 N9 109.11(12) . . ?
N6 P4 N9 109.06(12) . . ?
N10 P4 N9 105.75(12) . . ?
N6 P5 N7 119.57(12) . . ?
N6 P5 Cl4 110.90(10) . . ?
N7 P5 Cl4 107.43(9) . . ?
N6 P5 Cl5 109.47(10) . . ?
N7 P5 Cl5 108.31(9) . . ?
Cl4 P5 Cl5 99.21(4) . . ?
N8 P6 O2 106.66(11) . . ?
N8 P6 N7 119.51(12) . . ?
O2 P6 N7 110.88(12) . . ?
N8 P6 Cl6 109.58(9) . . ?
O2 P6 Cl6 102.18(8) . . ?
N7 P6 Cl6 106.69(9) . . ?
N13 P7 N11 115.43(12) . . ?
N13 P7 N15 108.92(12) . . ?
N11 P7 N15 108.27(13) . . ?
N13 P7 N14 109.39(12) . . ?
N11 P7 N14 108.66(13) . . ?
N15 P7 N14 105.74(12) . . ?
N11 P8 N12 119.41(13) . . ?
N11 P8 Cl7 110.41(10) . . ?
N12 P8 Cl7 107.41(11) . . ?
N11 P8 Cl8 109.23(10) . . ?
N12 P8 Cl8 108.37(10) . . ?
Cl7 P8 Cl8 100.31(4) . . ?
O3 P9 N13 107.57(11) . . ?
O3 P9 N12 109.96(12) . . ?
N13 P9 N12 119.10(13) . . ?
O3 P9 Cl9 102.16(8) . . ?
N13 P9 Cl9 109.30(10) . . ?
N12 P9 Cl9 107.43(11) . . ?
N16 P10 N18 113.64(12) . . ?
N16 P10 N20 109.26(13) . . ?
N18 P10 N20 112.11(13) . . ?
N16 P10 N19 107.15(13) . . ?
N18 P10 N19 111.43(12) . . ?
N20 P10 N19 102.58(13) . . ?
N16 P11 N17 119.80(13) . . ?
N16 P11 Cl11 108.70(10) . . ?
N17 P11 Cl11 109.10(10) . . ?
N16 P11 Cl10 110.11(10) . . ?
N17 P11 Cl10 107.73(10) . . ?
Cl11 P11 Cl10 99.49(4) . . ?
N18 P12 O4 108.45(12) . . ?
N18 P12 N17 119.01(12) . . ?
O4 P12 N17 110.11(12) . . ?
N18 P12 Cl12 109.14(10) . . ?
O4 P12 Cl12 101.94(8) . . ?
N17 P12 Cl12 106.84(10) . . ?

loop_
_geom_bond_atom_site_label_1
_geom_bond_atom_site_label_2
_geom_bond_distance
_geom_bond_site_symmetry_2
_geom_bond_publ_flag
C1 N4 1.465(4) . ?
C2 N4 1.477(4) . ?
C2 C3 1.503(4) . ?
C3 C4 1.501(4) . ?
C4 N5 1.471(4) . ?
C5 C6 1.363(4) . ?
C5 C10 1.373(4) . ?
C5 O1 1.425(3) . ?
C6 C7 1.403(4) . ?
C7 C8 1.365(4) . ?
C8 C9 1.373(5) . ?
C9 C10 1.396(4) . ?
C11 N9 1.474(3) . ?
C12 N9 1.480(4) . ?
C12 C13 1.517(4) . ?
C13 C14 1.513(4) . ?
C14 N10 1.474(4) . ?
C15 C16 1.379(4) . ?
C15 C20 1.379(4) . ?
C15 O2 1.416(3) . ?
C16 C17 1.385(4) . ?
C17 C18 1.375(5) . ?
C18 C19 1.384(5) . ?
C19 C20 1.387(4) . ?
C21 N14 1.468(4) . ?
C22 N14 1.481(4) . ?
C22 C23 1.517(4) . ?
C23 C24 1.507(5) . ?
C24 N15 1.486(4) . ?
C25 C30 1.377(4) . ?
C25 C26 1.380(4) . ?
C25 O3 1.415(3) . ?
C26 C27 1.394(4) . ?
C27 C28 1.382(5) . ?
C28 C29 1.380(5) . ?
C29 C30 1.382(4) . ?
C31 N19 1.479(4) . ?
C32 N19 1.474(4) . ?
C32 C33 1.521(4) . ?
C33 C34 1.517(4) . ?
C34 N20 1.467(4) . ?
C35 C36 1.378(4) . ?
C35 C40 1.389(4) . ?
C35 O4 1.423(3) . ?
C36 C37 1.395(4) . ?
C37 C38 1.369(5) . ?
C38 C39 1.390(5) . ?
C39 C40 1.389(4) . ?
N1 P2 1.565(2) . ?
N1 P1 1.610(2) . ?
N2 P2 1.576(2) . ?
N2 P3 1.587(2) . ?
N3 P3 1.570(2) . ?
N3 P1 1.630(2) . ?
N4 P1 1.658(2) . ?
N5 P1 1.621(3) . ?
N6 P5 1.560(2) . ?
N6 P4 1.623(2) . ?
N7 P6 1.588(2) . ?
N7 P5 1.589(2) . ?
N8 P6 1.561(2) . ?
N8 P4 1.606(2) . ?
N9 P4 1.653(2) . ?
N10 P4 1.634(2) . ?
N11 P8 1.552(2) . ?
N11 P7 1.620(2) . ?
N12 P8 1.578(3) . ?
N12 P9 1.589(2) . ?
N13 P9 1.571(2) . ?
N13 P7 1.594(2) . ?
N14 P7 1.650(2) . ?
N15 P7 1.646(2) . ?
N16 P11 1.564(2) . ?
N16 P10 1.612(2) . ?
N17 P11 1.580(2) . ?
N17 P12 1.593(2) . ?
N18 P12 1.555(2) . ?
N18 P10 1.621(2) . ?
N19 P10 1.648(2) . ?
N20 P10 1.626(2) . ?
O1 P3 1.578(2) . ?
O2 P6 1.5768(19) . ?
O3 P9 1.569(2) . ?
O4 P12 1.5766(19) . ?
P2 Cl2 1.9950(10) . ?
P2 Cl1 2.0263(10) . ?
P2 P3 2.6974(10) . ?
P3 Cl3 2.0355(10) . ?
P5 Cl4 2.0021(10) . ?
P5 Cl5 2.0275(9) . ?
P6 Cl6 2.0315(10) . ?
P8 Cl7 1.9993(10) . ?
P8 Cl8 2.0142(9) . ?
P9 Cl9 2.0198(10) . ?
P11 Cl11 1.9922(10) . ?
P11 Cl10 2.0292(10) . ?
P12 Cl12 2.0336(10) . ?
